data_2223617
loop_
_publ_author_name
'Komori, Takashi'
'Sakakura, Terutoshi'
'Takenaka, Yasuyuki'
'Tanaka, Kiyoaki'
'Okuda, Takashi'

_publ_section_title
;
 Tripraseodymium pentairon(III) dodecaoxide, Pr~3~Fe~5~O~12~: a
 synchrotron radiation study
;
_journal_coeditor_code BR2121
_journal_issue 11
_journal_name_full 'Acta Crystallographica Section E'
_journal_page_first i73
_journal_paper_doi 10.1107/S1600536809038100
_journal_volume 65
_journal_year 2009
_chemical_formula_iupac 'Pr3 Fe5 O12'
_chemical_formula_moiety 'Fe5 O12 Pr3'
_chemical_formula_sum 'Fe5 O12 Pr3'
_chemical_formula_weight 893.98
_chemical_name_common 'Praseodymium Iron Garnet'
_chemical_name_systematic
;
Pentairon tripraseodymium dodecaoxide
;
_space_group_IT_number 230
_symmetry_cell_setting cubic
_symmetry_space_group_name_Hall '-I 4bd 2c 3'
_symmetry_space_group_name_H-M 'I a -3 d'
_atom_sites_solution_primary isomor
_cell_angle_alpha 90.00
_cell_angle_beta 90.00
_cell_angle_gamma 90.00
_cell_formula_units_Z 8
_cell_length_a 12.6302(3)
_cell_length_b 12.6302(3)
_cell_length_c 12.6302(3)
_cell_measurement_reflns_used 9
_cell_measurement_temperature 298.0(10)
_cell_measurement_theta_max 52.25
_cell_measurement_theta_min 17.51
_cell_volume 2014.79(8)
_computing_cell_refinement
;
RSLC-3 UNICS system (Sakurai & Kobayashi, 1979)
;
_computing_data_collection
;
AFC-5, specially designed for PF-BL14A (Rigaku, 1984)
and IUANGLE (Tanaka <i>et al.</i>, 1994).
;
_computing_data_reduction 'RDEDIT (Tanaka, 2008)'
_computing_molecular_graphics 'ATOMS for Windows (Dowty, 2000)'
_computing_publication_material 'RDEDIT (Tanaka, 2008)'
_computing_structure_refinement 'QNTAO (Tanaka <i>et al.</i>, 2008)'
_computing_structure_solution 'QNTAO (Tanaka <i>et al.</i>, 2008)'
_diffrn_ambient_temperature 298.0(10)
_diffrn_detector_area_resol_mean '1.25 \\times 1.25\%'
_diffrn_measured_fraction_theta_max 1.0
_diffrn_measurement_device_type 'Rigaku AFC four-circle'
_diffrn_measurement_method \w/2\q
_diffrn_radiation_monochromator 'Si 111'
_diffrn_radiation_type synchrotron
_diffrn_radiation_wavelength 0.67171
_diffrn_reflns_av_R_equivalents 0.01591
_diffrn_reflns_limit_h_max 34
_diffrn_reflns_limit_h_min -9
_diffrn_reflns_limit_k_max 32
_diffrn_reflns_limit_k_min -9
_diffrn_reflns_limit_l_max 34
_diffrn_reflns_limit_l_min -9
_diffrn_reflns_number 9351
_diffrn_reflns_theta_max 68.322
_diffrn_reflns_theta_min 3.730
_diffrn_standards_decay_% 0.0(4)
_diffrn_standards_interval_count 50
_diffrn_standards_number 9
_exptl_absorpt_coefficient_mu 17.408
_exptl_absorpt_correction_T_max 0.4406
_exptl_absorpt_correction_T_min 0.4133
_exptl_absorpt_correction_type sphere
_exptl_absorpt_process_details
;
[Transmission coefficients for spheres tabulated in International Tables
C (1992), Table 6.3.3.3, were interpolated with Lagrange's method
(four-point interpolation (Yamauchi <i>et al.</i>, 1965)]
;
_exptl_crystal_colour black
_exptl_crystal_density_diffrn 5.894
_exptl_crystal_description sphere
_exptl_crystal_F_000 3224
_exptl_crystal_size_rad 0.035
_refine_diff_density_max 2.52
_refine_diff_density_min -3.16
_refine_ls_extinction_coef 0.255(5)
_refine_ls_extinction_method 'B--C type 1 Gaussian isotropic (Becker & Coppens, 1975)'
_refine_ls_goodness_of_fit_ref 1.057
_refine_ls_matrix_type full
_refine_ls_number_parameters 17
_refine_ls_number_reflns 9351
_refine_ls_R_factor_gt 0.0189
_refine_ls_shift/su_max 0.00324
_refine_ls_shift/su_mean 0.00018
_refine_ls_structure_factor_coef F
_refine_ls_weighting_scheme sigma
_refine_ls_wR_factor_gt 0.0206
_refine_ls_wR_factor_ref 0.0206
_reflns_number_gt 1728
_reflns_number_total 1728
_reflns_threshold_expression F>3\s(F)
_cod_data_source_file br2121.cif
_cod_data_source_block I
_cod_database_code 2223617
_cod_database_fobs_code 2223617

loop_
_symmetry_equiv_pos_as_xyz
' x     , y     , Z    '
'-x+1/2 ,-y     , z+1/2'
'-x     , y+1/2 ,-z+1/2'
' x+1/2 ,-y+1/2 ,-z    '
' z     , x     , y    '
' z+1/2 ,-x+1/2 ,-y    '
'-z+1/2 ,-x     , y+1/2'
'-z     , x+1/2 ,-y+1/2'
' y     , z     , x    '
'-y     , z+1/2 ,-x+1/2'
' y+1/2 ,-z+1/2 ,-x    '
'-y+1/2 ,-z     , x+1/2'
' y+3/4 , x+1/4 ,-z+1/4'
'-y+3/4 ,-x+3/4 ,-z+3/4'
' y+1/4 ,-x+1/4 , z+3/4'
'-y+1/4 , x+3/4 , z+1/4'
' x+3/4 , z+1/4 ,-y+1/4'
'-x+1/4 , z+3/4 , y+1/4'
'-x+3/4 ,-z+3/4 ,-y+3/4'
' x+1/4 ,-z+1/4 , y+3/4'
' z+3/4 , y+1/4 ,-x+1/4'
' z+1/4 ,-y+1/4 , x+3/4'
'-z+1/4 , y+3/4 , x+1/4'
'-z+3/4 ,-y+3/4 ,-x+3/4'
'-x     ,-y     ,-z    '
' x+1/2 , y     ,-z+1/2'
' x     ,-y+1/2 , z+1/2'
'-x+1/2 , y+1/2 , z    '
'-z     ,-x     ,-y    '
'-z+1/2 , x+1/2 , y    '
' z+1/2 , x     ,-y+1/2'
' z     ,-x+1/2 , y+1/2'
'-y     ,-z     ,-x    '
' y     ,-z+1/2 , x+1/2'
'-y+1/2 , z+1/2 , x    '
' y+1/2 , z     ,-x+1/2'
'-y+1/4 ,-x+3/4 , z+3/4'
' y+1/4 , x+1/4 , z+1/4'
'-y+3/4 , x+3/4 ,-z+1/4'
' y+3/4 ,-x+1/4 ,-z+3/4'
'-x+1/4 ,-z+3/4 , y+3/4'
' x+3/4 ,-z+1/4 ,-y+3/4'
' x+1/4 , z+1/4 , y+1/4'
'-x+3/4 , z+3/4 ,-y+1/4'
'-z+1/4 ,-y+3/4 , x+3/4'
'-z+3/4 , y+3/4 ,-x+1/4'
' z+3/4 ,-y+1/4 ,-x+3/4'
' z+1/4 , y+1/4 , x+1/4'
' x+1/2 , y+1/2 , z+1/2'
'-x     ,-y+1/2 , z    '
'-x+1/2 , y     ,-z    '
' x     ,-y     ,-z+1/2'
' z+1/2 , x+1/2 , y+1/2'
' z     ,-x     ,-y+1/2'
'-z     ,-x+1/2 , y    '
'-z+1/2 , x     ,-y    '
' y+1/2 , z+1/2 , x+1/2'
'-y+1/2 , z     ,-x    '
' y     ,-z     ,-x+1/2'
'-y     ,-z+1/2 , x    '
' y+1/4 , x+3/4 ,-z+3/4'
'-y+1/4 ,-x+1/4 ,-z+1/4'
'y+3/4  ,-x+3/4 , z+1/4'
'-y+3/4 , x+1/4 , z+3/4'
' x+1/4 , z+3/4 ,-y+3/4'
'-x+3/4 , z+1/4 , y+3/4'
'-x+1/4 ,-z+1/4 ,-y+1/4'
' x+3/4 ,-z+3/4 , y+1/4'
' z+1/4 , y+3/4 ,-x+3/4'
' z+3/4 ,-y+3/4 , x+1/4'
'-z+3/4 , y+1/4 , x+3/4'
'-z+1/4 ,-y+1/4 ,-x+1/4'
'-x+1/2 ,-y+1/2 ,-z+1/2'
' x     , y+1/2 ,-z    '
' x+1/2 ,-y     , z    '
'-x     , y     , z+1/2'
'-z+1/2 ,-x+1/2 ,-y+1/2'
'-z     , x     , y+1/2'
' z     , x+1/2 ,-y    '
' z+1/2 ,-x     , y    '
'-y+1/2 ,-z+1/2 ,-x+1/2'
' y+1/2 ,-z     , x    '
'-y     , z     , x+1/2'
' y     , z+1/2 ,-x    '
'-y+3/4 ,-x+1/4 , z+1/4'
' y+3/4 , x+3/4 , z+3/4'
'-y+1/4 , x+1/4 ,-z+3/4'
' y+1/4 ,-x+3/4 ,-z+1/4'
'-x+3/4 ,-z+1/4 , y+1/4'
' x+1/4 ,-z+3/4 ,-y+1/4'
' x+3/4 , z+3/4 , y+3/4'
'-x+1/4 , z+1/4 ,-y+3/4'
'-z+3/4 ,-y+1/4 , x+1/4'
'-z+1/4 , y+1/4 ,-x+3/4'
' z+1/4 ,-y+3/4 ,-x+1/4'
' z+3/4 , y+3/4 , x+3/4'

loop_
_atom_site_type_symbol
_atom_site_label
_atom_site_fract_x
_atom_site_fract_y
_atom_site_fract_z
_atom_site_U_iso_or_equiv
_atom_site_adp_type
_atom_site_calc_flag
_atom_site_refinement_flags
_atom_site_occupancy
_atom_site_disorder_assembly
_atom_site_disorder_group
Pr Pr1 0.125000 0.000000 0.250000 0.005310(10) Uani d S 1 . .
Fe Fe1 0.000000 0.000000 0.000000 0.005120(10) Uani d S 1 . .
Fe Fe2 0.375000 0.000000 0.250000 0.005330(10) Uani d S 1 . .
O O1 -0.029622(2) 0.052553(2) 0.149166(2) 0.00711(5) Uani d . 1 . .

loop_
_atom_site_aniso_label
_atom_site_aniso_U_11
_atom_site_aniso_U_22
_atom_site_aniso_U_33
_atom_site_aniso_U_12
_atom_site_aniso_U_13
_atom_site_aniso_U_23
_atom_site_aniso_type_symbol
Pr1 0.00406(2) 0.00594(2) 0.00594(2) 0 0 0.001110(10) Pr
Fe1 0.00512(2) 0.00512(2) 0.00512(2) -0.000230(10) -0.000230(10) -0.000230(10) Fe
Fe2 0.00411(3) 0.00594(2) 0.00594(2) 0 0 0 Fe
O1 0.00718(8) 0.00829(8) 0.00587(7) -0.00004(6) 0.00080(6) 0.00038(6) O

loop_
_atom_type_symbol
_atom_type_description
_atom_type_scat_dispersion_real
_atom_type_scat_dispersion_imag
_atom_type_scat_source
Pr Pr -0.6155 2.5520
;International Tables Vol C Tables 4.2.6.8
Calculated with a program SFRSCF for each atomic orbital
calculated with a program HEX by Libermann, Cromer & Waber
(1971).
;
Fe Fe 0.2906 0.7609
;International Tables Vol C Tables 4.2.6.8
Calculated with a program SFRSCF for each atomic orbital
calculated with a program HEX by Libermann, Cromer & Waber
(1971).
;
O O 0.0064 0.0053
;International Tables Vol C Tables 4.2.6.8
Calculated with a program SFMANN for each atomic orbital
from atomic orbitals
by Mann (1968)
;

loop_
_geom_angle_atom_site_label_1
_geom_angle_atom_site_label_2
_geom_angle_atom_site_label_3
_geom_angle_site_symmetry_1
_geom_angle_site_symmetry_2
_geom_angle_site_symmetry_3
_geom_angle
_geom_angle_publ_flag
O1 Pr1 O1 1_555 1_555 5_555 67.750(10) n
O1 Pr1 O1 1_555 1_555 52_555 72.660(10) n
O1 Pr1 O1 1_555 1_555 54_555 124.910(10) n
O1 Pr1 O1 1_555 1_555 67_555 111.180(10) n
O1 Pr1 O1 1_555 1_555 72_555 73.250(10) n
O1 Pr1 O1 1_555 1_555 18_545 159.510(10) n
O1 Pr1 O1 1_555 1_555 23_545 95.430(10) n
O1 Fe1 O1 1_555 1_555 5_555 85.870(10) y
O1 Fe1 O1 1_555 1_555 9_555 85.870(10) n
O1 Fe1 O1 1_555 1_555 25_555 180.00 n
O1 Fe1 O1 1_555 1_555 29_555 94.130(10) n
O1 Fe1 O1 1_555 1_555 33_555 94.130(10) n
O1 Fe2 O1 26_555 1_555 18_545 114.390(10) y
O1 Fe2 O1 26_555 1_555 67_555 114.390(10) n
O1 Fe2 O1 26_555 1_555 75_555 100.020(10) y

loop_
_geom_bond_atom_site_label_1
_geom_bond_atom_site_label_2
_geom_bond_site_symmetry_1
_geom_bond_site_symmetry_2
_geom_bond_distance
_geom_bond_publ_flag
Pr1 O1 1_555 1_555 2.42410(10) y
Pr1 O1 1_555 5_555 2.54010(10) y
Pr1 O1 1_555 52_555 2.42410(10) n
Pr1 O1 1_555 54_555 2.54010(10) n
Pr1 O1 1_555 67_555 2.42410(10) n
Pr1 O1 1_555 72_555 2.54010(10) n
Pr1 O1 1_555 18_545 2.42410(10) n
Pr1 O1 1_555 23_545 2.54010(10) n
Fe1 O1 1_555 1_555 2.03220(10) y
Fe1 O1 1_555 5_555 2.03220(10) n
Fe1 O1 1_555 9_555 2.03220(10) n
Fe1 O1 1_555 25_555 2.03220(10) n
Fe1 O1 1_555 29_555 2.03220(10) n
Fe1 O1 1_555 33_555 2.03220(10) n
Fe2 O1 1_555 26_555 1.87450(10) y
Fe2 O1 1_555 67_555 1.87450(10) n
Fe2 O1 1_555 75_555 1.87450(10) n
Fe2 O1 1_555 18_545 1.87450(10) n
